data_4023586
loop_
_publ_author_name
'Christian Dubs'
'Yoshitaka Hamashima'
'Naoki Sasamoto'
'Thomas M. Seidel'
'Shoko Suzuki'
'Daisuke Hashizume'
'Mikiko Sodeoka'

_publ_section_title
;
 Mechanistic Studies on the Catalytic Asymmetric Mannich-Type
 Reaction with Dihydroisoquinolines and Development of Oxidative
 Mannich-Type Reactions Starting from Tetrahydroisoquinolines
;
_journal_name_full 'Journal of Organic Chemistry'
_journal_page_first 5859
_journal_page_last 5871
_journal_paper_doi 10.1021/jo800800y
_journal_volume 73
_journal_year 2008
_chemical_absolute_configuration rmad
_chemical_formula_moiety 'C48 H44 F6 O10 P2 Pd S2, 3(C D Cl3)'
_chemical_formula_sum 'C51 H44 Cl9 D3 F6 O10 P2 Pd S2'
_chemical_formula_weight 1488.44
_chemical_name_systematic
; 
 ? 
;
_space_group_IT_number 19
_symmetry_cell_setting orthorhombic
_symmetry_space_group_name_Hall 'P 2ac 2ab'
_symmetry_space_group_name_H-M 'P 21 21 21'
_atom_sites_solution_hydrogens geom
_atom_sites_solution_primary direct
_atom_sites_solution_secondary difmap
_audit_creation_method SHELXL-97
_cell_angle_alpha 90
_cell_angle_beta 90
_cell_angle_gamma 90
_cell_formula_units_Z 4
_cell_length_a 12.0672(14)
_cell_length_b 15.2049(18)
_cell_length_c 33.606(4)
_cell_measurement_reflns_used 18889
_cell_measurement_temperature 90
_cell_measurement_theta_max 31.4203
_cell_measurement_theta_min 1.7930
_cell_volume 6166.0(13)
_computing_cell_refinement 'CrystalClear (Rigaku/MSC Inc., 2005)'
_computing_data_collection 'CrystalClear (Rigaku/MSC Inc., 2005)'
_computing_data_reduction 'CrystalClear (Rigaku/MSC Inc., 2005)'
_computing_molecular_graphics 'ORTEP-3 for Windows'
_computing_publication_material 'SHELXL-97 (Sheldrick, 1997)'
_computing_structure_refinement 'SHELXL-97 (Sheldrick, 1997)'
_computing_structure_solution SIR-92
_diffrn_ambient_temperature 90
_diffrn_detector_area_resol_mean 28.5714
_diffrn_measured_fraction_theta_full 0.998
_diffrn_measured_fraction_theta_max 0.998
_diffrn_measurement_details
;
scan:
        Number of images: 360
                   Slice: -60.0000 - 120.0000
             Image width: 0.5000
                Exp time: 16.0000
           Rotation axis: Omega
                   Omega: 0.0000
                     Chi: 0.0000
                     Phi: 0.0000
                     XTD: 59.8505
                  2theta: 30.0792
scan:
        Number of images: 360
                   Slice: -60.0000 - 120.0000
             Image width: 0.5000
                Exp time: 16.0000
           Rotation axis: Omega
                   Omega: 0.0000
                     Chi: 50.0000
                     Phi: 45.0000
                     XTD: 59.8505
                  2theta: 30.0792
scan:
        Number of images: 360
                   Slice: -60.0000 - 120.0000
             Image width: 0.5000
                Exp time: 16.0000
           Rotation axis: Omega
                   Omega: 0.0000
                     Chi: 50.0000
                     Phi: 90.0000
                     XTD: 59.8505
                  2theta: 30.0792
scan:
        Number of images: 360
                   Slice: -60.0000 - 120.0000
             Image width: 0.5000
                Exp time: 16.0000
           Rotation axis: Omega
                   Omega: 0.0000
                     Chi: 50.0000
                     Phi: 180.0000
                     XTD: 59.8505
                  2theta: 30.0792
scan:
        Number of images: 360
                   Slice: -60.0000 - 120.0000
             Image width: 0.5000
                Exp time: 16.0000
           Rotation axis: Omega
                   Omega: 0.0000
                     Chi: 50.0000
                     Phi: 270.0000
                     XTD: 59.8505
                  2theta: 30.0792

;
_diffrn_measurement_device_type 'Rigaku AFC-8 with Saturn70 CCD'
_diffrn_measurement_method \w-scan
_diffrn_orient_matrix_type d*Trek
_diffrn_orient_matrix_UB_11 0.0811
_diffrn_orient_matrix_UB_12 0.0106
_diffrn_orient_matrix_UB_13 0.0130
_diffrn_orient_matrix_UB_21 0.0114
_diffrn_orient_matrix_UB_22 -0.0613
_diffrn_orient_matrix_UB_23 -0.0209
_diffrn_orient_matrix_UB_31 0.0032
_diffrn_orient_matrix_UB_32 0.0101
_diffrn_orient_matrix_UB_33 -0.0278
_diffrn_radiation_monochromator confocal
_diffrn_radiation_source 'fine-focus rotating anode'
_diffrn_radiation_type MoK\a
_diffrn_radiation_wavelength 0.71073
_diffrn_reflns_av_R_equivalents 0.0394
_diffrn_reflns_av_sigmaI/netI 0.0269
_diffrn_reflns_limit_h_max 16
_diffrn_reflns_limit_h_min -16
_diffrn_reflns_limit_k_max 21
_diffrn_reflns_limit_k_min -21
_diffrn_reflns_limit_l_max 47
_diffrn_reflns_limit_l_min -47
_diffrn_reflns_number 116652
_diffrn_reflns_theta_full 30.04
_diffrn_reflns_theta_max 30.04
_diffrn_reflns_theta_min 1.79
_diffrn_standards_number 0
_exptl_absorpt_coefficient_mu 0.882
_exptl_absorpt_correction_T_max 0.9474
_exptl_absorpt_correction_T_min 0.7089
_exptl_absorpt_correction_type numerical
_exptl_absorpt_process_details
;
Higashi, T. (1999). Numabs-Numerical Absorption Correction, 
Rigaku Corporation, Tokyo, Japan.
;
_exptl_crystal_colour yellow
_exptl_crystal_density_diffrn 1.603
_exptl_crystal_density_method 'not measured'
_exptl_crystal_description needle
_exptl_crystal_F_000 2992
_exptl_crystal_size_max 0.57
_exptl_crystal_size_mid 0.08
_exptl_crystal_size_min 0.05
_refine_diff_density_max 0.921
_refine_diff_density_min -0.676
_refine_diff_density_rms 0.070
_refine_ls_abs_structure_details 'Flack H D (1983), Acta Cryst. A39, 876-881'
_refine_ls_abs_structure_Flack -0.020(13)
_refine_ls_extinction_method none
_refine_ls_goodness_of_fit_ref 1.071
_refine_ls_hydrogen_treatment constr
_refine_ls_matrix_type full
_refine_ls_number_parameters 757
_refine_ls_number_reflns 18030
_refine_ls_number_restraints 0
_refine_ls_restrained_S_all 1.071
_refine_ls_R_factor_all 0.0358
_refine_ls_R_factor_gt 0.0344
_refine_ls_shift/su_max 0.001
_refine_ls_shift/su_mean 0.000
_refine_ls_structure_factor_coef Fsqd
_refine_ls_weighting_details 'calc w=1/[\s^2^(Fo^2^)+(0.0287P)^2^+5.6535P] where P=(Fo^2^+2Fc^2^)/3'
_refine_ls_weighting_scheme calc
_refine_ls_wR_factor_gt 0.0757
_refine_ls_wR_factor_ref 0.0766
_reflns_number_gt 17529
_reflns_number_total 18030
_reflns_threshold_expression I>2\s(I)
_cod_data_source_file jo800800y-File002.cif
_cod_data_source_block Pd-complex
_cod_depositor_comments
;
The following automatic conversions were performed:
'_exptl_absorpt_correction_type' value 'Numerical' changed to 'numerical'
according to '/home/saulius/struct/CIF-dictionaries/cif_core.dic'
dictionary named 'cif_core.dic' version 2.4.1 from 2010-06-29.

Automatic conversion script
Id: cif_fix_enum 1527 2010-12-29 10:47:43Z saulius 
;
_cod_database_code 4023586

loop_
_symmetry_equiv_pos_as_xyz
'x, y, z'
'x+1/2, -y+1/2, -z'
'-x, y+1/2, -z+1/2'
'-x+1/2, -y, z+1/2'

loop_
_atom_site_label
_atom_site_type_symbol
_atom_site_fract_x
_atom_site_fract_y
_atom_site_fract_z
_atom_site_U_iso_or_equiv
_atom_site_adp_type
_atom_site_occupancy
_atom_site_symmetry_multiplicity
_atom_site_calc_flag
_atom_site_refinement_flags
_atom_site_disorder_assembly
_atom_site_disorder_group
Pd1 Pd 0.002734(13) 0.144159(9) 0.362650(4) 0.01365(3) Uani 1 1 d . . .
S1 S -0.21174(5) 0.07926(4) 0.416598(19) 0.02539(12) Uani 1 1 d . . .
S2 S -0.17017(5) 0.21331(4) 0.301148(16) 0.01867(10) Uani 1 1 d . . .
P1 P 0.10244(5) 0.02500(3) 0.378378(15) 0.01374(10) Uani 1 1 d . . .
P2 P 0.15841(5) 0.21950(4) 0.351763(15) 0.01373(10) Uani 1 1 d . . .
F1 F -0.32453(18) 0.19198(14) 0.45803(6) 0.0517(5) Uani 1 1 d . . .
F2 F -0.34447(16) 0.20735(12) 0.39472(6) 0.0444(4) Uani 1 1 d . . .
F3 F -0.19472(18) 0.25029(12) 0.42303(6) 0.0459(5) Uani 1 1 d . . .
F4 F -0.18209(19) 0.27096(12) 0.22857(5) 0.0474(5) Uani 1 1 d . . .
F5 F -0.02492(17) 0.29436(16) 0.25678(7) 0.0648(7) Uani 1 1 d . . .
F6 F -0.16552(17) 0.37330(10) 0.27215(5) 0.0402(4) Uani 1 1 d . . .
O1 O 0.53227(14) -0.02779(13) 0.29777(5) 0.0277(4) Uani 1 1 d . . .
O2 O 0.52040(13) 0.08063(11) 0.34596(5) 0.0238(3) Uani 1 1 d . . .
O3 O 0.45255(15) 0.14878(13) 0.48861(5) 0.0248(3) Uani 1 1 d . . .
O4 O 0.45259(14) 0.04756(11) 0.43688(5) 0.0217(3) Uani 1 1 d . . .
O5 O -0.15439(14) 0.08627(11) 0.37812(5) 0.0237(3) Uani 1 1 d . . .
O6 O -0.30354(16) 0.01986(13) 0.41562(6) 0.0326(4) Uani 1 1 d . . .
O7 O -0.13947(18) 0.07260(19) 0.45040(7) 0.0493(7) Uani 1 1 d . . .
O8 O -0.10158(15) 0.24205(11) 0.33500(5) 0.0221(3) Uani 1 1 d . . .
O9 O -0.13756(15) 0.13009(11) 0.28483(5) 0.0237(4) Uani 1 1 d . . .
O10 O -0.28638(15) 0.22789(13) 0.30683(6) 0.0289(4) Uani 1 1 d . . .
C1 C 0.32480(17) 0.05747(13) 0.36238(6) 0.0155(4) Uani 1 1 d . . .
C2 C 0.23053(18) 0.00702(14) 0.35157(6) 0.0148(4) Uani 1 1 d . . .
C3 C 0.23707(19) -0.05660(15) 0.32202(6) 0.0178(4) Uani 1 1 d . . .
H3 H 0.1726 -0.0892 0.3152 0.021 Uiso 1 1 calc R . .
C4 C 0.3374(2) -0.07391(16) 0.30186(7) 0.0214(4) Uani 1 1 d . . .
H4 H 0.3421 -0.1173 0.2816 0.026 Uiso 1 1 calc R . .
C5 C 0.42723(19) -0.02506(16) 0.31294(7) 0.0203(4) Uani 1 1 d . . .
C6 C 0.42131(19) 0.03871(15) 0.34257(6) 0.0178(4) Uani 1 1 d . . .
C7 C 0.5975(2) 0.02870(18) 0.32335(8) 0.0283(5) Uani 1 1 d . . .
H7A H 0.6444 -0.0070 0.3413 0.034 Uiso 1 1 calc R . .
H7B H 0.6461 0.0672 0.3072 0.034 Uiso 1 1 calc R . .
C8 C 0.32326(18) 0.12675(14) 0.39355(6) 0.0156(4) Uani 1 1 d . . .
C9 C 0.25902(18) 0.20487(14) 0.39134(6) 0.0152(4) Uani 1 1 d . . .
C10 C 0.26077(19) 0.26599(15) 0.42257(6) 0.0187(4) Uani 1 1 d . . .
H10 H 0.2170 0.3177 0.4204 0.022 Uiso 1 1 calc R . .
C11 C 0.3246(2) 0.25351(15) 0.45688(6) 0.0204(4) Uani 1 1 d . . .
H11 H 0.3260 0.2955 0.4778 0.025 Uiso 1 1 calc R . .
C12 C 0.3849(2) 0.17740(16) 0.45862(6) 0.0191(4) Uani 1 1 d . . .
C13 C 0.38552(18) 0.11680(14) 0.42774(6) 0.0176(4) Uani 1 1 d . . .
C14 C 0.4864(2) 0.06159(16) 0.47734(6) 0.0236(5) Uani 1 1 d . . .
H14A H 0.5678 0.0557 0.4797 0.028 Uiso 1 1 calc R . .
H14B H 0.4511 0.0175 0.4950 0.028 Uiso 1 1 calc R . .
C15 C 0.14074(18) 0.01129(14) 0.42996(6) 0.0165(4) Uani 1 1 d . . .
C16 C 0.10159(19) 0.06906(16) 0.45876(6) 0.0187(4) Uani 1 1 d . . .
H16 H 0.0560 0.1173 0.4513 0.022 Uiso 1 1 calc R . .
C17 C 0.1296(2) 0.05591(18) 0.49868(7) 0.0260(5) Uani 1 1 d . . .
C18 C 0.1994(2) -0.01333(19) 0.50844(7) 0.0285(5) Uani 1 1 d . . .
H18 H 0.2185 -0.0224 0.5356 0.034 Uiso 1 1 calc R . .
C19 C 0.2424(2) -0.06986(17) 0.47973(7) 0.0256(5) Uani 1 1 d . . .
C20 C 0.2116(2) -0.05741(15) 0.44005(7) 0.0207(4) Uani 1 1 d . . .
H20 H 0.2390 -0.0957 0.4200 0.025 Uiso 1 1 calc R . .
C21 C 0.0800(3) 0.1138(2) 0.53044(8) 0.0443(8) Uani 1 1 d . . .
H21A H 0.0667 0.1727 0.5195 0.066 Uiso 1 1 calc R . .
H21B H 0.1314 0.1180 0.5529 0.066 Uiso 1 1 calc R . .
H21C H 0.0097 0.0885 0.5395 0.066 Uiso 1 1 calc R . .
C22 C 0.3209(3) -0.1429(2) 0.49069(9) 0.0440(8) Uani 1 1 d . . .
H22A H 0.3341 -0.1420 0.5195 0.066 Uiso 1 1 calc R . .
H22B H 0.3913 -0.1347 0.4766 0.066 Uiso 1 1 calc R . .
H22C H 0.2884 -0.1996 0.4831 0.066 Uiso 1 1 calc R . .
C23 C 0.00696(19) -0.06183(12) 0.36438(6) 0.0160(3) Uani 1 1 d . . .
C24 C -0.0250(2) -0.12588(15) 0.39158(6) 0.0239(5) Uani 1 1 d . . .
H24 H 0.0093 -0.1290 0.4170 0.029 Uiso 1 1 calc R . .
C25 C -0.1085(3) -0.18589(17) 0.38107(8) 0.0297(6) Uani 1 1 d . . .
C26 C -0.1571(2) -0.17965(17) 0.34395(8) 0.0274(5) Uani 1 1 d . . .
H26 H -0.2135 -0.2204 0.3370 0.033 Uiso 1 1 calc R . .
C27 C -0.1264(2) -0.11578(15) 0.31645(7) 0.0202(4) Uani 1 1 d . . .
C28 C -0.04338(19) -0.05702(14) 0.32693(6) 0.0178(4) Uani 1 1 d . . .
H28 H -0.0205 -0.0132 0.3085 0.021 Uiso 1 1 calc R . .
C29 C -0.1448(4) -0.2543(2) 0.41086(10) 0.0515(10) Uani 1 1 d . . .
H29A H -0.1890 -0.2262 0.4318 0.077 Uiso 1 1 calc R . .
H29B H -0.0794 -0.2821 0.4227 0.077 Uiso 1 1 calc R . .
H29C H -0.1897 -0.2991 0.3974 0.077 Uiso 1 1 calc R . .
C30 C -0.1838(2) -0.10918(17) 0.27665(8) 0.0269(5) Uani 1 1 d . . .
H30A H -0.1532 -0.0595 0.2617 0.040 Uiso 1 1 calc R . .
H30B H -0.2634 -0.1000 0.2808 0.040 Uiso 1 1 calc R . .
H30C H -0.1722 -0.1637 0.2617 0.040 Uiso 1 1 calc R . .
C31 C 0.12632(18) 0.33608(13) 0.35266(6) 0.0168(4) Uani 1 1 d . . .
C32 C 0.1885(2) 0.39517(15) 0.33019(6) 0.0187(4) Uani 1 1 d . . .
H32 H 0.2430 0.3740 0.3122 0.022 Uiso 1 1 calc R . .
C33 C 0.1709(2) 0.48565(15) 0.33409(7) 0.0222(4) Uani 1 1 d . . .
C34 C 0.0901(2) 0.51434(15) 0.36055(7) 0.0244(5) Uani 1 1 d . . .
H34 H 0.0778 0.5757 0.3634 0.029 Uiso 1 1 calc R . .
C35 C 0.0266(2) 0.45643(15) 0.38305(7) 0.0231(5) Uani 1 1 d . . .
C36 C 0.04461(19) 0.36682(15) 0.37885(6) 0.0197(4) Uani 1 1 d . . .
H36 H 0.0015 0.3262 0.3937 0.024 Uiso 1 1 calc R . .
C37 C 0.2387(3) 0.54994(17) 0.31049(9) 0.0333(6) Uani 1 1 d . . .
H37A H 0.2634 0.5978 0.3279 0.050 Uiso 1 1 calc R . .
H37B H 0.1936 0.5741 0.2889 0.050 Uiso 1 1 calc R . .
H37C H 0.3034 0.5199 0.2993 0.050 Uiso 1 1 calc R . .
C38 C -0.0586(2) 0.49061(19) 0.41204(9) 0.0328(6) Uani 1 1 d . . .
H38A H -0.0965 0.4410 0.4247 0.049 Uiso 1 1 calc R . .
H38B H -0.1129 0.5267 0.3978 0.049 Uiso 1 1 calc R . .
H38C H -0.0219 0.5263 0.4324 0.049 Uiso 1 1 calc R . .
C39 C 0.21889(19) 0.19336(13) 0.30393(6) 0.0155(4) Uani 1 1 d . . .
C40 C 0.14931(19) 0.15479(15) 0.27565(6) 0.0174(4) Uani 1 1 d . . .
H40 H 0.0744 0.1424 0.2823 0.021 Uiso 1 1 calc R . .
C41 C 0.18877(19) 0.13439(15) 0.23780(6) 0.0188(4) Uani 1 1 d . . .
C42 C 0.29917(19) 0.15216(16) 0.22915(6) 0.0203(4) Uani 1 1 d . . .
H42 H 0.3270 0.1379 0.2035 0.024 Uiso 1 1 calc R . .
C43 C 0.3704(2) 0.19031(16) 0.25693(7) 0.0209(4) Uani 1 1 d . . .
C44 C 0.32947(19) 0.21096(15) 0.29474(6) 0.0185(4) Uani 1 1 d . . .
H44 H 0.3767 0.2369 0.3141 0.022 Uiso 1 1 calc R . .
C45 C 0.1123(2) 0.09434(18) 0.20728(7) 0.0275(5) Uani 1 1 d . . .
H45A H 0.0942 0.1384 0.1870 0.041 Uiso 1 1 calc R . .
H45B H 0.0440 0.0746 0.2203 0.041 Uiso 1 1 calc R . .
H45C H 0.1489 0.0440 0.1947 0.041 Uiso 1 1 calc R . .
C46 C 0.4897(2) 0.2091(2) 0.24624(7) 0.0326(6) Uani 1 1 d . . .
H46A H 0.5160 0.1649 0.2273 0.049 Uiso 1 1 calc R . .
H46B H 0.5354 0.2071 0.2703 0.049 Uiso 1 1 calc R . .
H46C H 0.4951 0.2677 0.2342 0.049 Uiso 1 1 calc R . .
C47 C -0.2730(2) 0.18810(19) 0.42292(8) 0.0313(6) Uani 1 1 d . . .
C48 C -0.1329(2) 0.29265(18) 0.26265(9) 0.0314(6) Uani 1 1 d . . .
Cl1A Cl 0.46654(6) 0.37172(6) 0.370642(18) 0.03792(16) Uani 1 1 d . . .
Cl2A Cl 0.53405(7) 0.43943(6) 0.29406(2) 0.04188(17) Uani 1 1 d . . .
Cl3A Cl 0.68224(7) 0.45255(6) 0.36159(3) 0.0498(2) Uani 1 1 d . . .
C1A C 0.5792(2) 0.38923(19) 0.33847(7) 0.0289(5) Uani 1 1 d . . .
D1A D 0.6118 0.3307 0.3316 0.035 Uiso 1 1 calc R . .
Cl1B Cl 0.41253(9) 0.62261(6) 0.48817(3) 0.0585(2) Uani 1 1 d . . .
Cl2B Cl 0.17444(11) 0.63465(9) 0.49395(5) 0.0838(4) Uani 1 1 d . . .
Cl3B Cl 0.27306(17) 0.50774(9) 0.44233(5) 0.1159(7) Uani 1 1 d . . .
C1B C 0.2872(4) 0.5650(2) 0.48730(11) 0.0577(11) Uani 1 1 d . . .
D1B D 0.2878 0.5212 0.5095 0.069 Uiso 1 1 calc R . .
Cl1C Cl 0.32396(16) 0.74374(11) 0.38514(6) 0.0669(6) Uani 0.684(3) 1 d PG A 1
Cl2C Cl 0.5256(2) 0.84291(12) 0.39548(7) 0.0696(6) Uani 0.684(3) 1 d PG A 1
Cl3C Cl 0.53573(19) 0.66045(13) 0.37232(6) 0.0647(5) Uani 0.684(3) 1 d PG A 1
C1C C 0.46056(19) 0.75842(10) 0.36911(4) 0.0607(16) Uani 0.684(3) 1 d PG A 1
D1C D 0.4582 0.7761 0.3405 0.073 Uiso 0.684(3) 1 calc PR A 1
Cl1D Cl 0.3639(4) 0.7546(3) 0.36954(13) 0.0669(6) Uani 0.316(3) 1 d PG A 2
Cl3D Cl 0.5587(4) 0.6487(3) 0.38293(14) 0.0647(5) Uani 0.316(3) 1 d PG A 2
Cl2D Cl 0.5615(5) 0.8336(3) 0.40207(18) 0.0696(6) Uani 0.316(3) 1 d PG A 2
C1D C 0.4807(4) 0.7384(2) 0.39946(8) 0.0607(16) Uani 0.316(3) 1 d PG A 2
D1D D 0.4542 0.7247 0.4270 0.073 Uiso 0.316(3) 1 calc PR A 2

loop_
_atom_site_aniso_label
_atom_site_aniso_U_11
_atom_site_aniso_U_22
_atom_site_aniso_U_33
_atom_site_aniso_U_23
_atom_site_aniso_U_13
_atom_site_aniso_U_12
Pd1 0.01277(6) 0.01482(6) 0.01336(6) 0.00138(5) -0.00053(6) 0.00057(6)
S1 0.0158(3) 0.0326(3) 0.0278(3) 0.0093(2) 0.0008(2) -0.0025(2)
S2 0.0163(2) 0.0194(2) 0.0203(2) 0.00336(19) -0.00363(19) 0.0008(2)
P1 0.0148(2) 0.0149(2) 0.0115(2) 0.00021(18) -0.00048(18) 0.00018(19)
P2 0.0145(2) 0.0148(2) 0.0119(2) 0.00006(17) -0.00086(18) 0.00011(19)
F1 0.0583(13) 0.0579(12) 0.0389(10) -0.0156(9) 0.0262(9) -0.0138(10)
F2 0.0426(11) 0.0365(9) 0.0541(11) -0.0043(8) -0.0069(9) 0.0148(8)
F3 0.0508(12) 0.0399(10) 0.0470(11) -0.0134(8) 0.0157(9) -0.0193(9)
F4 0.0835(15) 0.0349(9) 0.0238(8) 0.0075(7) -0.0076(9) 0.0151(10)
F5 0.0371(12) 0.0701(14) 0.0873(16) 0.0553(13) 0.0223(10) 0.0095(10)
F6 0.0564(11) 0.0218(8) 0.0425(9) 0.0093(7) -0.0139(8) 0.0026(7)
O1 0.0175(8) 0.0350(9) 0.0305(9) -0.0146(8) 0.0061(7) -0.0020(7)
O2 0.0155(9) 0.0281(8) 0.0278(8) -0.0101(6) 0.0018(6) -0.0022(6)
O3 0.0255(8) 0.0319(9) 0.0170(7) -0.0010(7) -0.0087(6) 0.0050(8)
O4 0.0221(8) 0.0243(8) 0.0186(7) 0.0010(6) -0.0043(6) 0.0060(7)
O5 0.0170(8) 0.0227(8) 0.0314(8) 0.0009(7) 0.0058(7) -0.0016(6)
O6 0.0217(9) 0.0333(10) 0.0429(11) 0.0061(8) 0.0075(8) -0.0044(8)
O7 0.0240(11) 0.0832(18) 0.0407(12) 0.0298(12) -0.0084(9) -0.0098(11)
O8 0.0198(8) 0.0190(8) 0.0275(8) 0.0025(6) -0.0080(7) 0.0014(6)
O9 0.0262(9) 0.0213(8) 0.0237(8) -0.0007(6) -0.0023(6) 0.0024(7)
O10 0.0157(8) 0.0339(10) 0.0371(10) 0.0006(8) -0.0048(7) 0.0021(7)
C1 0.0175(9) 0.0159(8) 0.0131(8) -0.0009(7) 0.0000(8) 0.0013(7)
C2 0.0149(10) 0.0169(9) 0.0125(8) -0.0005(7) -0.0002(7) 0.0040(7)
C3 0.0167(10) 0.0208(10) 0.0161(9) -0.0049(8) 0.0010(7) -0.0003(8)
C4 0.0198(11) 0.0252(11) 0.0190(9) -0.0063(8) 0.0014(8) 0.0025(9)
C5 0.0156(10) 0.0269(11) 0.0183(9) -0.0047(8) 0.0027(8) 0.0014(9)
C6 0.0150(10) 0.0199(10) 0.0186(9) -0.0008(8) -0.0010(7) -0.0013(8)
C7 0.0184(12) 0.0330(13) 0.0336(13) -0.0133(11) 0.0045(10) -0.0011(10)
C8 0.0140(9) 0.0180(9) 0.0149(8) -0.0016(7) -0.0002(7) -0.0004(7)
C9 0.0155(10) 0.0183(9) 0.0117(8) -0.0004(7) -0.0012(7) -0.0019(8)
C10 0.0194(11) 0.0194(10) 0.0172(9) -0.0026(8) -0.0018(8) -0.0002(8)
C11 0.0235(12) 0.0211(10) 0.0166(9) -0.0057(8) -0.0029(8) -0.0001(9)
C12 0.0166(10) 0.0252(10) 0.0155(9) -0.0014(8) -0.0045(8) -0.0020(8)
C13 0.0145(10) 0.0196(9) 0.0188(9) 0.0011(7) -0.0007(8) 0.0014(8)
C14 0.0243(13) 0.0293(11) 0.0172(9) 0.0018(8) -0.0058(9) 0.0024(10)
C15 0.0171(10) 0.0196(10) 0.0127(8) 0.0018(7) -0.0021(7) 0.0009(8)
C16 0.0158(10) 0.0253(11) 0.0151(9) -0.0033(8) -0.0006(7) 0.0006(9)
C17 0.0255(13) 0.0387(14) 0.0137(9) -0.0044(9) -0.0008(8) -0.0031(10)
C18 0.0318(14) 0.0381(14) 0.0157(10) 0.0050(9) -0.0043(9) -0.0083(11)
C19 0.0296(13) 0.0253(11) 0.0219(10) 0.0095(9) -0.0079(9) -0.0012(10)
C20 0.0234(11) 0.0206(10) 0.0183(9) 0.0027(8) -0.0021(8) 0.0015(9)
C21 0.051(2) 0.060(2) 0.0214(12) -0.0158(13) -0.0011(12) 0.0011(16)
C22 0.057(2) 0.0355(15) 0.0389(15) 0.0151(13) -0.0182(14) 0.0088(16)
C23 0.0164(9) 0.0153(8) 0.0161(8) -0.0002(6) 0.0017(9) -0.0013(8)
C24 0.0354(14) 0.0197(10) 0.0166(9) 0.0030(7) -0.0002(8) -0.0059(9)
C25 0.0427(16) 0.0226(11) 0.0239(11) 0.0001(9) 0.0029(11) -0.0133(11)
C26 0.0296(13) 0.0247(11) 0.0277(12) -0.0032(9) 0.0027(10) -0.0100(10)
C27 0.0200(11) 0.0206(10) 0.0202(9) -0.0056(8) -0.0017(8) -0.0004(8)
C28 0.0188(10) 0.0165(9) 0.0181(9) 0.0002(7) -0.0001(8) -0.0009(8)
C29 0.080(3) 0.0422(17) 0.0321(15) 0.0083(13) -0.0020(16) -0.0371(18)
C30 0.0259(13) 0.0281(12) 0.0265(11) -0.0063(9) -0.0063(10) 0.0003(10)
C31 0.0179(10) 0.0143(9) 0.0181(9) -0.0010(7) -0.0057(7) 0.0014(7)
C32 0.0196(11) 0.0188(10) 0.0177(9) -0.0001(7) -0.0037(8) -0.0004(8)
C33 0.0275(12) 0.0159(10) 0.0233(10) 0.0021(8) -0.0066(9) -0.0009(9)
C34 0.0306(12) 0.0174(10) 0.0251(10) -0.0027(9) -0.0080(10) 0.0030(9)
C35 0.0263(13) 0.0209(10) 0.0222(10) -0.0039(8) -0.0066(8) 0.0066(8)
C36 0.0190(10) 0.0213(10) 0.0189(9) -0.0022(8) -0.0021(8) -0.0001(8)
C37 0.0445(17) 0.0221(12) 0.0335(13) 0.0040(10) -0.0006(12) -0.0047(11)
C38 0.0325(15) 0.0309(13) 0.0350(13) -0.0119(11) -0.0005(11) 0.0079(11)
C39 0.0197(10) 0.0136(9) 0.0133(8) 0.0009(7) -0.0011(8) 0.0001(8)
C40 0.0158(10) 0.0190(10) 0.0173(9) 0.0012(8) -0.0026(7) -0.0010(8)
C41 0.0224(11) 0.0196(10) 0.0144(8) -0.0003(7) -0.0030(7) 0.0012(8)
C42 0.0232(11) 0.0245(11) 0.0133(8) -0.0008(8) 0.0012(7) 0.0033(9)
C43 0.0190(11) 0.0259(11) 0.0178(10) 0.0003(8) 0.0014(8) 0.0011(9)
C44 0.0193(10) 0.0211(10) 0.0151(9) 0.0005(7) -0.0025(8) -0.0014(8)
C45 0.0272(13) 0.0362(13) 0.0192(10) -0.0061(9) -0.0034(9) -0.0043(11)
C46 0.0206(13) 0.0533(16) 0.0238(10) -0.0039(10) 0.0045(10) -0.0058(13)
C47 0.0317(14) 0.0337(14) 0.0284(12) -0.0054(10) 0.0063(11) -0.0039(11)
C48 0.0313(14) 0.0282(13) 0.0347(13) 0.0135(11) -0.0014(11) 0.0046(11)
Cl1A 0.0275(3) 0.0645(5) 0.0218(3) -0.0022(3) 0.0015(2) -0.0118(3)
Cl2A 0.0505(4) 0.0510(4) 0.0242(3) 0.0073(3) 0.0039(3) 0.0107(3)
Cl3A 0.0350(4) 0.0673(5) 0.0472(4) 0.0031(4) -0.0020(3) -0.0210(4)
C1A 0.0249(13) 0.0387(14) 0.0232(11) 0.0012(10) 0.0027(9) 0.0021(11)
Cl1B 0.0627(6) 0.0450(5) 0.0678(6) -0.0099(4) -0.0087(5) 0.0100(4)
Cl2B 0.0654(7) 0.0648(7) 0.1213(11) -0.0111(7) 0.0162(7) -0.0246(6)
Cl3B 0.1801(17) 0.0699(8) 0.0975(10) -0.0448(7) -0.0809(11) 0.0247(10)
C1B 0.100(3) 0.0273(15) 0.0460(18) 0.0070(13) -0.030(2) -0.0146(18)
Cl1C 0.0930(15) 0.0508(7) 0.0569(11) -0.0178(8) -0.0103(9) 0.0226(9)
Cl2C 0.119(2) 0.0437(7) 0.0457(10) 0.0021(6) -0.0081(10) -0.0014(10)
Cl3C 0.0996(14) 0.0462(8) 0.0483(11) -0.0005(7) 0.0232(10) 0.0200(7)
C1C 0.104(5) 0.044(2) 0.033(2) -0.0025(18) 0.010(2) 0.022(3)
Cl1D 0.0930(15) 0.0508(7) 0.0569(11) -0.0178(8) -0.0103(9) 0.0226(9)
Cl3D 0.0996(14) 0.0462(8) 0.0483(11) -0.0005(7) 0.0232(10) 0.0200(7)
Cl2D 0.119(2) 0.0437(7) 0.0457(10) 0.0021(6) -0.0081(10) -0.0014(10)
C1D 0.104(5) 0.044(2) 0.033(2) -0.0025(18) 0.010(2) 0.022(3)

loop_
_atom_type_symbol
_atom_type_description
_atom_type_scat_dispersion_real
_atom_type_scat_dispersion_imag
_atom_type_scat_source
C C 0.0033 0.0016 'International Tables Vol C Tables 4.2.6.8 and 6.1.1.4'
H H 0.0000 0.0000 'International Tables Vol C Tables 4.2.6.8 and 6.1.1.4'
D D 0.0000 0.0000 'International Tables Vol C Tables 4.2.6.8 and 6.1.1.4'
Cl Cl 0.1484 0.1585 'International Tables Vol C Tables 4.2.6.8 and 6.1.1.4'
F F 0.0171 0.0103 'International Tables Vol C Tables 4.2.6.8 and 6.1.1.4'
O O 0.0106 0.0060 'International Tables Vol C Tables 4.2.6.8 and 6.1.1.4'
P P 0.1023 0.0942 'International Tables Vol C Tables 4.2.6.8 and 6.1.1.4'
Pd Pd -0.9988 1.0072 'International Tables Vol C Tables 4.2.6.8 and 6.1.1.4'
S S 0.1246 0.1234 'International Tables Vol C Tables 4.2.6.8 and 6.1.1.4'

loop_
_geom_angle_atom_site_label_1
_geom_angle_atom_site_label_2
_geom_angle_atom_site_label_3
_geom_angle
_geom_angle_site_symmetry_1
_geom_angle_site_symmetry_3
_geom_angle_publ_flag
O5 Pd1 O8 82.67(7) . . ?
O5 Pd1 P2 172.21(5) . . ?
O8 Pd1 P2 93.80(5) . . ?
O5 Pd1 P1 94.90(5) . . ?
O8 Pd1 P1 166.63(5) . . ?
P2 Pd1 P1 90.10(2) . . ?
O6 S1 O7 116.38(13) . . ?
O6 S1 O5 112.96(12) . . ?
O7 S1 O5 114.52(12) . . ?
O6 S1 C47 105.18(13) . . ?
O7 S1 C47 102.59(16) . . ?
O5 S1 C47 103.14(11) . . ?
O10 S2 O9 117.14(11) . . ?
O10 S2 O8 113.66(11) . . ?
O9 S2 O8 113.75(10) . . ?
O10 S2 C48 103.50(12) . . ?
O9 S2 C48 104.15(12) . . ?
O8 S2 C48 102.28(12) . . ?
C15 P1 C2 103.99(10) . . ?
C15 P1 C23 109.11(10) . . ?
C2 P1 C23 107.66(10) . . ?
C15 P1 Pd1 117.24(7) . . ?
C2 P1 Pd1 117.63(7) . . ?
C23 P1 Pd1 100.75(7) . . ?
C39 P2 C9 110.75(10) . . ?
C39 P2 C31 108.38(10) . . ?
C9 P2 C31 104.50(10) . . ?
C39 P2 Pd1 111.87(7) . . ?
C9 P2 Pd1 112.35(7) . . ?
C31 P2 Pd1 108.62(8) . . ?
C5 O1 C7 105.33(17) . . ?
C6 O2 C7 105.51(18) . . ?
C12 O3 C14 105.57(17) . . ?
C13 O4 C14 105.50(17) . . ?
S1 O5 Pd1 131.00(11) . . ?
S2 O8 Pd1 117.09(10) . . ?
C6 C1 C2 116.35(19) . . ?
C6 C1 C8 120.03(19) . . ?
C2 C1 C8 123.63(19) . . ?
C3 C2 C1 120.94(19) . . ?
C3 C2 P1 120.64(17) . . ?
C1 C2 P1 118.39(15) . . ?
C2 C3 C4 121.5(2) . . ?
C2 C3 H3 119.3 . . ?
C4 C3 H3 119.3 . . ?
C5 C4 C3 116.6(2) . . ?
C5 C4 H4 121.7 . . ?
C3 C4 H4 121.7 . . ?
C4 C5 O1 128.2(2) . . ?
C4 C5 C6 122.2(2) . . ?
O1 C5 C6 109.6(2) . . ?
O2 C6 C1 127.5(2) . . ?
O2 C6 C5 109.96(19) . . ?
C1 C6 C5 122.4(2) . . ?
O2 C7 O1 106.75(19) . . ?
O2 C7 H7A 110.4 . . ?
O1 C7 H7A 110.4 . . ?
O2 C7 H7B 110.4 . . ?
O1 C7 H7B 110.4 . . ?
H7A C7 H7B 108.6 . . ?
C13 C8 C9 115.59(18) . . ?
C13 C8 C1 120.13(19) . . ?
C9 C8 C1 124.27(18) . . ?
C10 C9 C8 120.47(19) . . ?
C10 C9 P2 118.52(17) . . ?
C8 C9 P2 120.40(15) . . ?
C11 C10 C9 122.4(2) . . ?
C11 C10 H10 118.8 . . ?
C9 C10 H10 118.8 . . ?
C12 C11 C10 116.3(2) . . ?
C12 C11 H11 121.9 . . ?
C10 C11 H11 121.9 . . ?
C11 C12 O3 128.1(2) . . ?
C11 C12 C13 122.2(2) . . ?
O3 C12 C13 109.7(2) . . ?
O4 C13 C8 126.5(2) . . ?
O4 C13 C12 110.34(19) . . ?
C8 C13 C12 123.1(2) . . ?
O4 C14 O3 107.82(17) . . ?
O4 C14 H14A 110.1 . . ?
O3 C14 H14A 110.1 . . ?
O4 C14 H14B 110.1 . . ?
O3 C14 H14B 110.1 . . ?
H14A C14 H14B 108.5 . . ?
C16 C15 C20 120.9(2) . . ?
C16 C15 P1 120.56(17) . . ?
C20 C15 P1 118.53(16) . . ?
C15 C16 C17 119.7(2) . . ?
C15 C16 H16 120.1 . . ?
C17 C16 H16 120.1 . . ?
C18 C17 C16 118.8(2) . . ?
C18 C17 C21 121.1(2) . . ?
C16 C17 C21 120.0(3) . . ?
C17 C18 C19 122.0(2) . . ?
C17 C18 H18 119.0 . . ?
C19 C18 H18 119.0 . . ?
C18 C19 C20 118.6(2) . . ?
C18 C19 C22 121.3(2) . . ?
C20 C19 C22 120.0(2) . . ?
C15 C20 C19 119.8(2) . . ?
C15 C20 H20 120.1 . . ?
C19 C20 H20 120.1 . . ?
C17 C21 H21A 109.5 . . ?
C17 C21 H21B 109.5 . . ?
H21A C21 H21B 109.5 . . ?
C17 C21 H21C 109.5 . . ?
H21A C21 H21C 109.5 . . ?
H21B C21 H21C 109.5 . . ?
C19 C22 H22A 109.5 . . ?
C19 C22 H22B 109.5 . . ?
H22A C22 H22B 109.5 . . ?
C19 C22 H22C 109.5 . . ?
H22A C22 H22C 109.5 . . ?
H22B C22 H22C 109.5 . . ?
C24 C23 C28 120.5(2) . . ?
C24 C23 P1 121.02(16) . . ?
C28 C23 P1 118.08(15) . . ?
C23 C24 C25 119.3(2) . . ?
C23 C24 H24 120.4 . . ?
C25 C24 H24 120.4 . . ?
C26 C25 C24 119.1(2) . . ?
C26 C25 C29 121.5(2) . . ?
C24 C25 C29 119.3(2) . . ?
C25 C26 C27 122.3(2) . . ?
C25 C26 H26 118.8 . . ?
C27 C26 H26 118.8 . . ?
C28 C27 C26 118.2(2) . . ?
C28 C27 C30 120.9(2) . . ?
C26 C27 C30 120.9(2) . . ?
C27 C28 C23 120.5(2) . . ?
C27 C28 H28 119.7 . . ?
C23 C28 H28 119.7 . . ?
C25 C29 H29A 109.5 . . ?
C25 C29 H29B 109.5 . . ?
H29A C29 H29B 109.5 . . ?
C25 C29 H29C 109.5 . . ?
H29A C29 H29C 109.5 . . ?
H29B C29 H29C 109.5 . . ?
C27 C30 H30A 109.5 . . ?
C27 C30 H30B 109.5 . . ?
H30A C30 H30B 109.5 . . ?
C27 C30 H30C 109.5 . . ?
H30A C30 H30C 109.5 . . ?
H30B C30 H30C 109.5 . . ?
C32 C31 C36 120.3(2) . . ?
C32 C31 P2 120.40(17) . . ?
C36 C31 P2 119.09(17) . . ?
C31 C32 C33 120.1(2) . . ?
C31 C32 H32 119.9 . . ?
C33 C32 H32 119.9 . . ?
C34 C33 C32 118.4(2) . . ?
C34 C33 C37 121.1(2) . . ?
C32 C33 C37 120.5(2) . . ?
C33 C34 C35 122.4(2) . . ?
C33 C34 H34 118.8 . . ?
C35 C34 H34 118.8 . . ?
C36 C35 C34 118.7(2) . . ?
C36 C35 C38 120.7(2) . . ?
C34 C35 C38 120.6(2) . . ?
C35 C36 C31 120.1(2) . . ?
C35 C36 H36 119.9 . . ?
C31 C36 H36 119.9 . . ?
C33 C37 H37A 109.5 . . ?
C33 C37 H37B 109.5 . . ?
H37A C37 H37B 109.5 . . ?
C33 C37 H37C 109.5 . . ?
H37A C37 H37C 109.5 . . ?
H37B C37 H37C 109.5 . . ?
C35 C38 H38A 109.5 . . ?
C35 C38 H38B 109.5 . . ?
H38A C38 H38B 109.5 . . ?
C35 C38 H38C 109.5 . . ?
H38A C38 H38C 109.5 . . ?
H38B C38 H38C 109.5 . . ?
C44 C39 C40 120.3(2) . . ?
C44 C39 P2 122.69(16) . . ?
C40 C39 P2 117.00(17) . . ?
C41 C40 C39 120.6(2) . . ?
C41 C40 H40 119.7 . . ?
C39 C40 H40 119.7 . . ?
C42 C41 C40 118.4(2) . . ?
C42 C41 C45 121.5(2) . . ?
C40 C41 C45 120.1(2) . . ?
C41 C42 C43 122.1(2) . . ?
C41 C42 H42 118.9 . . ?
C43 C42 H42 118.9 . . ?
C42 C43 C44 118.9(2) . . ?
C42 C43 C46 120.4(2) . . ?
C44 C43 C46 120.7(2) . . ?
C39 C44 C43 119.7(2) . . ?
C39 C44 H44 120.1 . . ?
C43 C44 H44 120.1 . . ?
C41 C45 H45A 109.5 . . ?
C41 C45 H45B 109.5 . . ?
H45A C45 H45B 109.5 . . ?
C41 C45 H45C 109.5 . . ?
H45A C45 H45C 109.5 . . ?
H45B C45 H45C 109.5 . . ?
C43 C46 H46A 109.5 . . ?
C43 C46 H46B 109.5 . . ?
H46A C46 H46B 109.5 . . ?
C43 C46 H46C 109.5 . . ?
H46A C46 H46C 109.5 . . ?
H46B C46 H46C 109.5 . . ?
F2 C47 F1 108.7(2) . . ?
F2 C47 F3 108.0(2) . . ?
F1 C47 F3 107.2(2) . . ?
F2 C47 S1 112.58(19) . . ?
F1 C47 S1 109.4(2) . . ?
F3 C47 S1 110.8(2) . . ?
F5 C48 F6 108.1(3) . . ?
F5 C48 F4 108.5(3) . . ?
F6 C48 F4 107.7(2) . . ?
F5 C48 S2 111.27(18) . . ?
F6 C48 S2 111.5(2) . . ?
F4 C48 S2 109.6(2) . . ?
Cl3A C1A Cl1A 111.04(14) . . ?
Cl3A C1A Cl2A 110.88(16) . . ?
Cl1A C1A Cl2A 110.32(15) . . ?
Cl3A C1A D1A 108.2 . . ?
Cl1A C1A D1A 108.2 . . ?
Cl2A C1A D1A 108.2 . . ?
Cl2B C1B Cl1B 111.67(18) . . ?
Cl2B C1B Cl3B 109.7(2) . . ?
Cl1B C1B Cl3B 110.3(3) . . ?
Cl2B C1B D1B 108.3 . . ?
Cl1B C1B D1B 108.3 . . ?
Cl3B C1B D1B 108.3 . . ?
Cl2C C1C Cl3C 111.2 . . ?
Cl2C C1C Cl1C 111.2 . . ?
Cl3C C1C Cl1C 111.2 . . ?
Cl2C C1C D1C 107.7 . . ?
Cl3C C1C D1C 107.7 . . ?
Cl1C C1C D1C 107.7 . . ?
Cl3D C1D Cl2D 111.2 . . ?
Cl3D C1D Cl1D 111.2 . . ?
Cl2D C1D Cl1D 111.2 . . ?
Cl3D C1D D1D 107.7 . . ?
Cl2D C1D D1D 107.7 . . ?
Cl1D C1D D1D 107.7 . . ?

loop_
_geom_bond_atom_site_label_1
_geom_bond_atom_site_label_2
_geom_bond_distance
_geom_bond_site_symmetry_2
_geom_bond_publ_flag
Pd1 O5 2.1541(17) . ?
Pd1 O8 2.1595(16) . ?
Pd1 P2 2.2305(6) . ?
Pd1 P1 2.2382(6) . ?
S1 O6 1.430(2) . ?
S1 O7 1.436(2) . ?
S1 O5 1.4705(18) . ?
S1 C47 1.825(3) . ?
S2 O10 1.4326(19) . ?
S2 O9 1.4340(18) . ?
S2 O8 1.4731(17) . ?
S2 C48 1.825(3) . ?
P1 C15 1.806(2) . ?
P1 C2 1.810(2) . ?
P1 C23 1.814(2) . ?
P2 C39 1.810(2) . ?
P2 C9 1.815(2) . ?
P2 C31 1.815(2) . ?
F1 C47 1.335(3) . ?
F2 C47 1.314(3) . ?
F3 C47 1.337(3) . ?
F4 C48 1.331(3) . ?
F5 C48 1.318(3) . ?
F6 C48 1.327(3) . ?
O1 C5 1.367(3) . ?
O1 C7 1.448(3) . ?
O2 C6 1.360(3) . ?
O2 C7 1.437(3) . ?
O3 C12 1.368(3) . ?
O3 C14 1.438(3) . ?
O4 C13 1.363(3) . ?
O4 C14 1.435(3) . ?
C1 C6 1.372(3) . ?
C1 C2 1.419(3) . ?
C1 C8 1.486(3) . ?
C2 C3 1.388(3) . ?
C3 C4 1.412(3) . ?
C3 H3 0.9500 . ?
C4 C5 1.366(3) . ?
C4 H4 0.9500 . ?
C5 C6 1.392(3) . ?
C7 H7A 0.9900 . ?
C7 H7B 0.9900 . ?
C8 C13 1.381(3) . ?
C8 C9 1.420(3) . ?
C9 C10 1.402(3) . ?
C10 C11 1.400(3) . ?
C10 H10 0.9500 . ?
C11 C12 1.368(3) . ?
C11 H11 0.9500 . ?
C12 C13 1.388(3) . ?
C14 H14A 0.9900 . ?
C14 H14B 0.9900 . ?
C15 C16 1.390(3) . ?
C15 C20 1.392(3) . ?
C16 C17 1.398(3) . ?
C16 H16 0.9500 . ?
C17 C18 1.388(4) . ?
C17 C21 1.508(4) . ?
C18 C19 1.392(4) . ?
C18 H18 0.9500 . ?
C19 C20 1.397(3) . ?
C19 C22 1.506(4) . ?
C20 H20 0.9500 . ?
C21 H21A 0.9800 . ?
C21 H21B 0.9800 . ?
C21 H21C 0.9800 . ?
C22 H22A 0.9800 . ?
C22 H22B 0.9800 . ?
C22 H22C 0.9800 . ?
C23 C24 1.390(3) . ?
C23 C28 1.400(3) . ?
C24 C25 1.405(3) . ?
C24 H24 0.9500 . ?
C25 C26 1.382(4) . ?
C25 C29 1.509(4) . ?
C26 C27 1.391(3) . ?
C26 H26 0.9500 . ?
C27 C28 1.388(3) . ?
C27 C30 1.510(3) . ?
C28 H28 0.9500 . ?
C29 H29A 0.9800 . ?
C29 H29B 0.9800 . ?
C29 H29C 0.9800 . ?
C30 H30A 0.9800 . ?
C30 H30B 0.9800 . ?
C30 H30C 0.9800 . ?
C31 C32 1.393(3) . ?
C31 C36 1.402(3) . ?
C32 C33 1.398(3) . ?
C32 H32 0.9500 . ?
C33 C34 1.390(4) . ?
C33 C37 1.502(4) . ?
C34 C35 1.391(4) . ?
C34 H34 0.9500 . ?
C35 C36 1.387(3) . ?
C35 C38 1.509(4) . ?
C36 H36 0.9500 . ?
C37 H37A 0.9800 . ?
C37 H37B 0.9800 . ?
C37 H37C 0.9800 . ?
C38 H38A 0.9800 . ?
C38 H38B 0.9800 . ?
C38 H38C 0.9800 . ?
C39 C44 1.396(3) . ?
C39 C40 1.397(3) . ?
C40 C41 1.393(3) . ?
C40 H40 0.9500 . ?
C41 C42 1.390(3) . ?
C41 C45 1.508(3) . ?
C42 C43 1.396(3) . ?
C42 H42 0.9500 . ?
C43 C44 1.399(3) . ?
C43 C46 1.511(4) . ?
C44 H44 0.9500 . ?
C45 H45A 0.9800 . ?
C45 H45B 0.9800 . ?
C45 H45C 0.9800 . ?
C46 H46A 0.9800 . ?
C46 H46B 0.9800 . ?
C46 H46C 0.9800 . ?
Cl1A C1A 1.757(3) . ?
Cl2A C1A 1.763(3) . ?
Cl3A C1A 1.754(3) . ?
C1A D1A 1.0000 . ?
Cl1B C1B 1.748(4) . ?
Cl2B C1B 1.739(5) . ?
Cl3B C1B 1.752(4) . ?
C1B D1B 1.0000 . ?
Cl1C C1C 1.7485 . ?
Cl2C C1C 1.7472 . ?
Cl3C C1C 1.7474 . ?
C1C D1C 1.0000 . ?
Cl1D C1D 1.7485 . ?
Cl3D C1D 1.7472 . ?
Cl2D C1D 1.7474 . ?
C1D D1D 1.0000 . ?

loop_
_geom_torsion_atom_site_label_1
_geom_torsion_atom_site_label_2
_geom_torsion_atom_site_label_3
_geom_torsion_atom_site_label_4
_geom_torsion
_geom_torsion_site_symmetry_1
_geom_torsion_site_symmetry_2
_geom_torsion_site_symmetry_3
_geom_torsion_site_symmetry_4
_geom_torsion_publ_flag
O5 Pd1 P1 C15 -84.00(10) . . . . ?
O8 Pd1 P1 C15 -162.9(2) . . . . ?
P2 Pd1 P1 C15 90.02(8) . . . . ?
O5 Pd1 P1 C2 150.81(9) . . . . ?
O8 Pd1 P1 C2 71.9(2) . . . . ?
P2 Pd1 P1 C2 -35.17(8) . . . . ?
O5 Pd1 P1 C23 34.20(8) . . . . ?
O8 Pd1 P1 C23 -44.7(2) . . . . ?
P2 Pd1 P1 C23 -151.78(7) . . . . ?
O5 Pd1 P2 C39 -151.5(4) . . . . ?
O8 Pd1 P2 C39 -88.73(9) . . . . ?
P1 Pd1 P2 C39 78.47(8) . . . . ?
O5 Pd1 P2 C9 83.2(4) . . . . ?
O8 Pd1 P2 C9 145.96(9) . . . . ?
P1 Pd1 P2 C9 -46.83(8) . . . . ?
O5 Pd1 P2 C31 -31.9(4) . . . . ?
O8 Pd1 P2 C31 30.86(9) . . . . ?
P1 Pd1 P2 C31 -161.94(7) . . . . ?
O6 S1 O5 Pd1 -167.58(13) . . . . ?
O7 S1 O5 Pd1 -31.2(2) . . . . ?
C47 S1 O5 Pd1 79.41(16) . . . . ?
O8 Pd1 O5 S1 -108.51(14) . . . . ?
P2 Pd1 O5 S1 -45.1(5) . . . . ?
P1 Pd1 O5 S1 84.71(13) . . . . ?
O10 S2 O8 Pd1 122.42(12) . . . . ?
O9 S2 O8 Pd1 -15.04(15) . . . . ?
C48 S2 O8 Pd1 -126.71(13) . . . . ?
O5 Pd1 O8 S2 -65.13(12) . . . . ?
P2 Pd1 O8 S2 121.85(11) . . . . ?
P1 Pd1 O8 S2 15.2(3) . . . . ?
C6 C1 C2 C3 -1.0(3) . . . . ?
C8 C1 C2 C3 179.7(2) . . . . ?
C6 C1 C2 P1 177.01(16) . . . . ?
C8 C1 C2 P1 -2.4(3) . . . . ?
C15 P1 C2 C3 124.11(18) . . . . ?
C23 P1 C2 C3 8.4(2) . . . . ?
Pd1 P1 C2 C3 -104.37(17) . . . . ?
C15 P1 C2 C1 -53.86(18) . . . . ?
C23 P1 C2 C1 -169.54(16) . . . . ?
Pd1 P1 C2 C1 77.65(17) . . . . ?
C1 C2 C3 C4 0.4(3) . . . . ?
P1 C2 C3 C4 -177.52(18) . . . . ?
C2 C3 C4 C5 0.1(3) . . . . ?
C3 C4 C5 O1 -178.7(2) . . . . ?
C3 C4 C5 C6 0.0(4) . . . . ?
C7 O1 C5 C4 -172.9(3) . . . . ?
C7 O1 C5 C6 8.2(3) . . . . ?
C7 O2 C6 C1 172.3(2) . . . . ?
C7 O2 C6 C5 -12.2(3) . . . . ?
C2 C1 C6 O2 176.1(2) . . . . ?
C8 C1 C6 O2 -4.5(3) . . . . ?
C2 C1 C6 C5 1.1(3) . . . . ?
C8 C1 C6 C5 -179.5(2) . . . . ?
C4 C5 C6 O2 -176.5(2) . . . . ?
O1 C5 C6 O2 2.5(3) . . . . ?
C4 C5 C6 C1 -0.6(4) . . . . ?
O1 C5 C6 C1 178.3(2) . . . . ?
C6 O2 C7 O1 16.9(3) . . . . ?
C5 O1 C7 O2 -15.4(3) . . . . ?
C6 C1 C8 C13 -63.7(3) . . . . ?
C2 C1 C8 C13 115.7(2) . . . . ?
C6 C1 C8 C9 117.5(2) . . . . ?
C2 C1 C8 C9 -63.2(3) . . . . ?
C13 C8 C9 C10 -0.2(3) . . . . ?
C1 C8 C9 C10 178.6(2) . . . . ?
C13 C8 C9 P2 -171.13(16) . . . . ?
C1 C8 C9 P2 7.7(3) . . . . ?
C39 P2 C9 C10 140.65(17) . . . . ?
C31 P2 C9 C10 24.1(2) . . . . ?
Pd1 P2 C9 C10 -93.44(17) . . . . ?
C39 P2 C9 C8 -48.3(2) . . . . ?
C31 P2 C9 C8 -164.79(17) . . . . ?
Pd1 P2 C9 C8 77.63(18) . . . . ?
C8 C9 C10 C11 0.0(3) . . . . ?
P2 C9 C10 C11 171.07(18) . . . . ?
C9 C10 C11 C12 -0.7(4) . . . . ?
C10 C11 C12 O3 -179.2(2) . . . . ?
C10 C11 C12 C13 1.7(4) . . . . ?
C14 O3 C12 C11 174.2(2) . . . . ?
C14 O3 C12 C13 -6.7(3) . . . . ?
C14 O4 C13 C8 -172.1(2) . . . . ?
C14 O4 C13 C12 6.2(2) . . . . ?
C9 C8 C13 O4 179.4(2) . . . . ?
C1 C8 C13 O4 0.4(3) . . . . ?
C9 C8 C13 C12 1.3(3) . . . . ?
C1 C8 C13 C12 -177.7(2) . . . . ?
C11 C12 C13 O4 179.5(2) . . . . ?
O3 C12 C13 O4 0.3(3) . . . . ?
C11 C12 C13 C8 -2.1(4) . . . . ?
O3 C12 C13 C8 178.7(2) . . . . ?
C13 O4 C14 O3 -10.1(2) . . . . ?
C12 O3 C14 O4 10.3(2) . . . . ?
C2 P1 C15 C16 136.85(19) . . . . ?
C23 P1 C15 C16 -108.49(19) . . . . ?
Pd1 P1 C15 C16 5.1(2) . . . . ?
C2 P1 C15 C20 -42.1(2) . . . . ?
C23 P1 C15 C20 72.5(2) . . . . ?
Pd1 P1 C15 C20 -173.86(16) . . . . ?
C20 C15 C16 C17 -2.9(4) . . . . ?
P1 C15 C16 C17 178.16(19) . . . . ?
C15 C16 C17 C18 2.2(4) . . . . ?
C15 C16 C17 C21 -175.1(3) . . . . ?
C16 C17 C18 C19 0.1(4) . . . . ?
C21 C17 C18 C19 177.3(3) . . . . ?
C17 C18 C19 C20 -1.6(4) . . . . ?
C17 C18 C19 C22 178.1(3) . . . . ?
C16 C15 C20 C19 1.3(4) . . . . ?
P1 C15 C20 C19 -179.75(19) . . . . ?
C18 C19 C20 C15 1.0(4) . . . . ?
C22 C19 C20 C15 -178.7(3) . . . . ?
C15 P1 C23 C24 -0.6(2) . . . . ?
C2 P1 C23 C24 111.71(19) . . . . ?
Pd1 P1 C23 C24 -124.52(18) . . . . ?
C15 P1 C23 C28 172.34(17) . . . . ?
C2 P1 C23 C28 -75.40(19) . . . . ?
Pd1 P1 C23 C28 48.37(18) . . . . ?
C28 C23 C24 C25 0.0(4) . . . . ?
P1 C23 C24 C25 172.7(2) . . . . ?
C23 C24 C25 C26 -0.1(4) . . . . ?
C23 C24 C25 C29 -178.8(3) . . . . ?
C24 C25 C26 C27 -0.1(4) . . . . ?
C29 C25 C26 C27 178.6(3) . . . . ?
C25 C26 C27 C28 0.5(4) . . . . ?
C25 C26 C27 C30 -178.1(2) . . . . ?
C26 C27 C28 C23 -0.6(3) . . . . ?
C30 C27 C28 C23 177.9(2) . . . . ?
C24 C23 C28 C27 0.4(3) . . . . ?
P1 C23 C28 C27 -172.56(17) . . . . ?
C39 P2 C31 C32 -28.9(2) . . . . ?
C9 P2 C31 C32 89.25(19) . . . . ?
Pd1 P2 C31 C32 -150.64(16) . . . . ?
C39 P2 C31 C36 156.64(17) . . . . ?
C9 P2 C31 C36 -85.22(19) . . . . ?
Pd1 P2 C31 C36 34.89(19) . . . . ?
C36 C31 C32 C33 0.9(3) . . . . ?
P2 C31 C32 C33 -173.46(17) . . . . ?
C31 C32 C33 C34 -0.3(3) . . . . ?
C31 C32 C33 C37 179.0(2) . . . . ?
C32 C33 C34 C35 -0.1(4) . . . . ?
C37 C33 C34 C35 -179.5(2) . . . . ?
C33 C34 C35 C36 -0.1(4) . . . . ?
C33 C34 C35 C38 178.7(2) . . . . ?
C34 C35 C36 C31 0.7(3) . . . . ?
C38 C35 C36 C31 -178.1(2) . . . . ?
C32 C31 C36 C35 -1.1(3) . . . . ?
P2 C31 C36 C35 173.36(17) . . . . ?
C9 P2 C39 C44 -34.9(2) . . . . ?
C31 P2 C39 C44 79.2(2) . . . . ?
Pd1 P2 C39 C44 -161.09(16) . . . . ?
C9 P2 C39 C40 145.70(17) . . . . ?
C31 P2 C39 C40 -100.21(18) . . . . ?
Pd1 P2 C39 C40 19.52(18) . . . . ?
C44 C39 C40 C41 -0.8(3) . . . . ?
P2 C39 C40 C41 178.60(17) . . . . ?
C39 C40 C41 C42 0.9(3) . . . . ?
C39 C40 C41 C45 -178.8(2) . . . . ?
C40 C41 C42 C43 -0.7(4) . . . . ?
C45 C41 C42 C43 179.1(2) . . . . ?
C41 C42 C43 C44 0.3(4) . . . . ?
C41 C42 C43 C46 -179.6(2) . . . . ?
C40 C39 C44 C43 0.4(3) . . . . ?
P2 C39 C44 C43 -178.98(17) . . . . ?
C42 C43 C44 C39 -0.1(3) . . . . ?
C46 C43 C44 C39 179.7(2) . . . . ?
O6 S1 C47 F2 -57.0(2) . . . . ?
O7 S1 C47 F2 -179.2(2) . . . . ?
O5 S1 C47 F2 61.6(2) . . . . ?
O6 S1 C47 F1 64.0(2) . . . . ?
O7 S1 C47 F1 -58.2(2) . . . . ?
O5 S1 C47 F1 -177.44(19) . . . . ?
O6 S1 C47 F3 -178.06(19) . . . . ?
O7 S1 C47 F3 59.8(2) . . . . ?
O5 S1 C47 F3 -59.5(2) . . . . ?
O10 S2 C48 F5 173.3(2) . . . . ?
O9 S2 C48 F5 -63.7(3) . . . . ?
O8 S2 C48 F5 54.9(3) . . . . ?
O10 S2 C48 F6 52.4(2) . . . . ?
O9 S2 C48 F6 175.43(19) . . . . ?
O8 S2 C48 F6 -65.9(2) . . . . ?
O10 S2 C48 F4 -66.7(2) . . . . ?
O9 S2 C48 F4 56.3(2) . . . . ?
O8 S2 C48 F4 174.95(19) . . . . ?
